data_7247097
loop_
_publ_author_name
'Su, Dongshuai'
'Cai, Jinxiong'
'Yin, Ping'
'Pang, Siping'

_publ_section_title
;
 Regioisomeric N--C functionalization of an asymmetric N-rich framework: a
 promising pathway to heat-resistant energetic materials
;
_journal_issue 34
_journal_name_full CrystEngComm
_journal_page_first 4902
_journal_page_last 4906
_journal_paper_doi 10.1039/D3CE00647F
_journal_volume 25
_journal_year 2023
_chemical_formula_moiety 'C7 H6 N8 O6'
_chemical_formula_sum 'C7 H6 N8 O6'
_chemical_formula_weight 298.20
_space_group_crystal_system monoclinic
_space_group_IT_number 14
_space_group_name_Hall '-P 2ybc'
_space_group_name_H-M_alt 'P 1 21/c 1'
_atom_sites_solution_hydrogens geom
_audit_creation_date 2022-09-07
_audit_creation_method
;
Olex2 1.2
(compiled 2014.09.19 svn.r3010 for OlexSys, GUI svn.r4874)
;
_audit_update_record
;
2022-09-07 deposited with the CCDC.	2023-07-24 downloaded from the CCDC.
;
_cell_angle_alpha 90
_cell_angle_beta 111.112(14)
_cell_angle_gamma 90
_cell_formula_units_Z 4
_cell_length_a 8.638(10)
_cell_length_b 17.10(2)
_cell_length_c 8.705(10)
_cell_measurement_reflns_used 726
_cell_measurement_temperature 296(2)
_cell_measurement_theta_max 20.02
_cell_measurement_theta_min 2.78
_cell_volume 1200(2)
_computing_molecular_graphics 'Olex2 (Dolomanov et al., 2009)'
_computing_publication_material 'Olex2 (Dolomanov et al., 2009)'
_computing_structure_refinement 'SHELXL-2016/6 (Sheldrick, 2016)'
_computing_structure_solution 'SHELXT 2014/5 (Sheldrick, 2014)'
_diffrn_ambient_temperature 296(2)
_diffrn_measured_fraction_theta_full 0.999
_diffrn_measured_fraction_theta_max 0.987
_diffrn_measurement_device_type 'Bruker APEX-II CCD'
_diffrn_measurement_method '\f and \w scans'
_diffrn_radiation_type MoK\a
_diffrn_radiation_wavelength 0.71073
_diffrn_reflns_av_R_equivalents 0.1242
_diffrn_reflns_av_unetI/netI 0.1308
_diffrn_reflns_Laue_measured_fraction_full 0.999
_diffrn_reflns_Laue_measured_fraction_max 0.987
_diffrn_reflns_limit_h_max 10
_diffrn_reflns_limit_h_min -10
_diffrn_reflns_limit_k_max 21
_diffrn_reflns_limit_k_min -10
_diffrn_reflns_limit_l_max 10
_diffrn_reflns_limit_l_min -10
_diffrn_reflns_number 6628
_diffrn_reflns_point_group_measured_fraction_full 0.999
_diffrn_reflns_point_group_measured_fraction_max 0.987
_diffrn_reflns_theta_full 25.242
_diffrn_reflns_theta_max 26.691
_diffrn_reflns_theta_min 2.382
_diffrn_standards_number 0
_exptl_absorpt_coefficient_mu 0.145
_exptl_absorpt_correction_type none
_exptl_crystal_colour yellow
_exptl_crystal_density_diffrn 1.651
_exptl_crystal_description block
_exptl_crystal_F_000 608
_exptl_crystal_size_max 0.19
_exptl_crystal_size_mid 0.18
_exptl_crystal_size_min 0.1
_refine_diff_density_max 0.364
_refine_diff_density_min -0.380
_refine_diff_density_rms 0.086
_refine_ls_extinction_method none
_refine_ls_goodness_of_fit_ref 1.008
_refine_ls_hydrogen_treatment constr
_refine_ls_matrix_type full
_refine_ls_number_parameters 192
_refine_ls_number_reflns 2495
_refine_ls_number_restraints 0
_refine_ls_restrained_S_all 1.008
_refine_ls_R_factor_all 0.1640
_refine_ls_R_factor_gt 0.0807
_refine_ls_shift/su_max 0.005
_refine_ls_shift/su_mean 0.000
_refine_ls_structure_factor_coef Fsqd
_refine_ls_weighting_details 'w=1/[\s^2^(Fo^2^)+(0.1000P)^2^] where P=(Fo^2^+2Fc^2^)/3'
_refine_ls_weighting_scheme calc
_refine_ls_wR_factor_gt 0.1976
_refine_ls_wR_factor_ref 0.2414
_reflns_Friedel_coverage 0.000
_reflns_number_gt 1107
_reflns_number_total 2495
_reflns_threshold_expression 'I > 2\s(I)'
_cod_data_source_file d3ce00647f2.cif
_cod_data_source_block ame2
_cod_depositor_comments 'Adding full bibliography for 7247096--7247097.cif.'
_cod_database_code 7247097
_shelx_space_group_comment
;
The symmetry employed for this shelxl refinement is uniquely defined
by the following loop, which should always be used as a source of
symmetry information in preference to the above space-group names.
They are only intended as comments.
;
_olex2_refinement_description
;
1. Others
 Fixed Uiso: H23(0.097) H24(0.097) H25(0.097) H19(0.108) H20(0.108) H21(0.108)
 Fixed X: H23(1.12424) H24(1.151391) H25(1.152553) H19(0.675426) H20(0.598009)
 H21(0.732928)
 Fixed Y: H23(0.101457) H24(0.096694) H25(0.178102) H19(0.112653)
 H20(0.031301) H21(0.037186)
 Fixed Z: H23(0.215646) H24(0.403431) H25(0.321035) H19(-0.262911) H20(-
 0.332509) H21(-0.155058)
;
_shelx_shelxl_version_number 2016/6
_olex2_submission_special_instructions 'No special instructions were received'

loop_
_space_group_symop_operation_xyz
'x, y, z'
'-x, y+1/2, -z+1/2'
'-x, -y, -z'
'x, -y-1/2, z-1/2'

loop_
_atom_site_label
_atom_site_type_symbol
_atom_site_fract_x
_atom_site_fract_y
_atom_site_fract_z
_atom_site_U_iso_or_equiv
_atom_site_adp_type
_atom_site_occupancy
_atom_site_site_symmetry_order
_atom_site_calc_flag
_atom_site_refinement_flags_posn
_atom_site_refinement_flags_adp
_atom_site_refinement_flags_occupancy
_atom_site_disorder_assembly
_atom_site_disorder_group
O1 O 1.0592(5) 0.2165(2) 0.5584(5) 0.0878(12) Uani 1 1 d . . . . .
O2 O 0.8206(5) 0.2142(2) 0.5825(5) 0.0862(12) Uani 1 1 d . . . . .
O3 O 0.4787(4) 0.1347(3) 0.3737(5) 0.0887(13) Uani 1 1 d . . . . .
O4 O 0.4942(5) 0.2484(3) 0.2785(6) 0.1069(16) Uani 1 1 d . . . . .
O5 O 0.0391(4) 0.0928(3) -0.1107(5) 0.1254(19) Uani 1 1 d . . . . .
O6 O 0.0220(4) 0.0499(2) -0.3465(4) 0.0747(10) Uani 1 1 d . . . . .
N1 N 0.9143(5) 0.2017(2) 0.5087(5) 0.0622(11) Uani 1 1 d . . . . .
N2 N 0.5385(5) 0.1819(3) 0.3100(5) 0.0652(11) Uani 1 1 d . . . . .
N3 N 0.9253(4) 0.1338(2) 0.2649(4) 0.0528(10) Uani 1 1 d . . . . .
N4 N 0.8217(4) 0.1061(2) 0.1223(4) 0.0538(10) Uani 1 1 d . . . . .
N5 N 0.3713(4) 0.1028(2) -0.0091(4) 0.0542(10) Uani 1 1 d . . . . .
N6 N 0.5102(4) 0.0753(2) -0.1676(4) 0.0524(10) Uani 1 1 d . . . . .
N7 N 0.3513(4) 0.0624(2) -0.2632(4) 0.0546(10) Uani 1 1 d . . . . .
N8 N 0.0995(5) 0.0737(3) -0.2092(5) 0.0682(12) Uani 1 1 d . . . . .
C1 C 1.1036(5) 0.1269(3) 0.3046(6) 0.0645(13) Uani 1 1 d . . . . .
H23 H 1.124240 0.101457 0.215646 0.097 Uiso 1 1 calc R U . . .
H24 H 1.151391 0.096694 0.403431 0.097 Uiso 1 1 calc R U . . .
H25 H 1.152553 0.178102 0.321035 0.097 Uiso 1 1 calc R U . . .
C2 C 0.8397(5) 0.1648(2) 0.3519(5) 0.0504(11) Uani 1 1 d . . . . .
C3 C 0.6768(5) 0.1563(3) 0.2639(5) 0.0479(11) Uani 1 1 d . . . . .
C4 C 0.6691(5) 0.1203(2) 0.1193(5) 0.0471(11) Uani 1 1 d . . . . .
C5 C 0.5208(5) 0.0994(2) -0.0176(5) 0.0474(10) Uani 1 1 d . . . . .
C6 C 0.2778(5) 0.0800(3) -0.1602(5) 0.0536(12) Uani 1 1 d . . . . .
C7 C 0.6403(6) 0.0631(3) -0.2353(6) 0.0720(15) Uani 1 1 d . . . . .
H19 H 0.675426 0.112653 -0.262911 0.108 Uiso 1 1 calc R U . . .
H20 H 0.598009 0.031301 -0.332509 0.108 Uiso 1 1 calc R U . . .
H21 H 0.732928 0.037186 -0.155058 0.108 Uiso 1 1 calc R U . . .

loop_
_atom_site_aniso_label
_atom_site_aniso_U_11
_atom_site_aniso_U_22
_atom_site_aniso_U_33
_atom_site_aniso_U_23
_atom_site_aniso_U_13
_atom_site_aniso_U_12
O1 0.059(2) 0.105(3) 0.086(3) -0.024(2) 0.009(2) -0.016(2)
O2 0.081(3) 0.102(3) 0.077(3) -0.027(2) 0.030(2) 0.003(2)
O3 0.061(2) 0.135(4) 0.083(3) 0.002(2) 0.042(2) -0.009(2)
O4 0.088(3) 0.087(3) 0.156(4) -0.014(3) 0.056(3) 0.031(3)
O5 0.045(2) 0.256(6) 0.083(3) -0.039(3) 0.033(2) -0.008(3)
O6 0.052(2) 0.086(3) 0.070(2) -0.005(2) 0.0022(18) -0.0092(18)
N1 0.050(2) 0.068(3) 0.063(3) -0.008(2) 0.014(2) -0.002(2)
N2 0.046(2) 0.085(3) 0.065(3) -0.012(2) 0.021(2) 0.003(2)
N3 0.0342(19) 0.065(2) 0.056(2) -0.0010(18) 0.0130(18) -0.0004(16)
N4 0.038(2) 0.069(3) 0.052(2) 0.0001(18) 0.0124(18) 0.0002(18)
N5 0.039(2) 0.070(3) 0.054(2) 0.0009(18) 0.0167(18) 0.0010(18)
N6 0.040(2) 0.067(3) 0.053(2) 0.0004(17) 0.0192(18) 0.0013(17)
N7 0.042(2) 0.067(3) 0.052(2) -0.0003(18) 0.0139(18) -0.0019(18)
N8 0.044(2) 0.090(3) 0.063(3) 0.002(2) 0.010(2) -0.003(2)
C1 0.037(2) 0.088(4) 0.066(3) 0.000(3) 0.016(2) 0.002(2)
C2 0.046(3) 0.050(3) 0.052(3) 0.003(2) 0.015(2) 0.000(2)
C3 0.039(2) 0.057(3) 0.052(2) 0.002(2) 0.022(2) 0.003(2)
C4 0.039(2) 0.055(3) 0.049(2) 0.004(2) 0.017(2) 0.0028(19)
C5 0.040(2) 0.057(3) 0.046(2) 0.003(2) 0.016(2) 0.001(2)
C6 0.034(2) 0.074(3) 0.047(3) 0.002(2) 0.007(2) -0.002(2)
C7 0.056(3) 0.109(4) 0.064(3) -0.008(3) 0.037(3) -0.003(3)

loop_
_atom_type_symbol
_atom_type_description
_atom_type_scat_dispersion_real
_atom_type_scat_dispersion_imag
_atom_type_scat_source
C C 0.0033 0.0016 'International Tables Vol C Tables 4.2.6.8 and 6.1.1.4'
H H 0.0000 0.0000 'International Tables Vol C Tables 4.2.6.8 and 6.1.1.4'
N N 0.0061 0.0033 'International Tables Vol C Tables 4.2.6.8 and 6.1.1.4'
O O 0.0106 0.0060 'International Tables Vol C Tables 4.2.6.8 and 6.1.1.4'

loop_
_geom_angle_atom_site_label_1
_geom_angle_atom_site_label_2
_geom_angle_atom_site_label_3
_geom_angle
_geom_angle_site_symmetry_1
_geom_angle_site_symmetry_3
_geom_angle_publ_flag
O1 N1 O2 125.4(5) . . ?
O1 N1 C2 119.5(4) . . ?
O2 N1 C2 115.1(4) . . ?
O3 N2 O4 126.1(5) . . ?
O3 N2 C3 117.2(5) . . ?
O4 N2 C3 116.6(5) . . ?
N4 N3 C1 119.5(4) . . ?
N4 N3 C2 110.1(3) . . ?
C2 N3 C1 130.4(4) . . ?
N3 N4 C4 106.4(3) . . ?
C5 N5 C6 101.0(4) . . ?
N7 N6 C7 119.3(4) . . ?
C5 N6 N7 110.5(3) . . ?
C5 N6 C7 130.2(4) . . ?
C6 N7 N6 100.2(3) . . ?
O5 N8 O6 124.7(4) . . ?
O5 N8 C6 117.4(4) . . ?
O6 N8 C6 117.8(4) . . ?
N3 C1 H23 109.5 . . ?
N3 C1 H24 109.5 . . ?
N3 C1 H25 109.5 . . ?
H23 C1 H24 109.5 . . ?
H23 C1 H25 109.5 . . ?
H24 C1 H25 109.5 . . ?
N3 C2 N1 124.2(4) . . ?
N3 C2 C3 108.2(4) . . ?
C3 C2 N1 127.6(4) . . ?
C2 C3 N2 127.2(4) . . ?
C2 C3 C4 105.3(4) . . ?
C4 C3 N2 127.5(4) . . ?
N4 C4 C3 109.9(4) . . ?
N4 C4 C5 123.3(4) . . ?
C3 C4 C5 126.8(4) . . ?
N5 C5 N6 110.0(4) . . ?
N5 C5 C4 122.5(4) . . ?
N6 C5 C4 127.5(4) . . ?
N5 C6 N8 121.1(4) . . ?
N7 C6 N5 118.3(4) . . ?
N7 C6 N8 120.6(4) . . ?
N6 C7 H19 109.5 . . ?
N6 C7 H20 109.5 . . ?
N6 C7 H21 109.5 . . ?
H19 C7 H20 109.5 . . ?
H19 C7 H21 109.5 . . ?
H20 C7 H21 109.5 . . ?

loop_
_geom_bond_atom_site_label_1
_geom_bond_atom_site_label_2
_geom_bond_distance
_geom_bond_site_symmetry_2
_geom_bond_publ_flag
O1 N1 1.195(5) . ?
O2 N1 1.220(5) . ?
O3 N2 1.198(5) . ?
O4 N2 1.199(5) . ?
O5 N8 1.198(5) . ?
O6 N8 1.211(5) . ?
N1 C2 1.430(6) . ?
N2 C3 1.458(6) . ?
N3 N4 1.329(5) . ?
N3 C1 1.456(5) . ?
N3 C2 1.343(5) . ?
N4 C4 1.331(5) . ?
N5 C5 1.321(5) . ?
N5 C6 1.330(5) . ?
N6 N7 1.343(5) . ?
N6 C5 1.341(5) . ?
N6 C7 1.460(5) . ?
N7 C6 1.307(5) . ?
N8 C6 1.446(6) . ?
C1 H23 0.9600 . ?
C1 H24 0.9600 . ?
C1 H25 0.9600 . ?
C2 C3 1.345(6) . ?
C3 C4 1.382(6) . ?
C4 C5 1.445(6) . ?
C7 H19 0.9600 . ?
C7 H20 0.9600 . ?
C7 H21 0.9600 . ?

loop_
_geom_torsion_atom_site_label_1
_geom_torsion_atom_site_label_2
_geom_torsion_atom_site_label_3
_geom_torsion_atom_site_label_4
_geom_torsion
_geom_torsion_site_symmetry_1
_geom_torsion_site_symmetry_2
_geom_torsion_site_symmetry_3
_geom_torsion_site_symmetry_4
_geom_torsion_publ_flag
O1 N1 C2 N3 10.9(7) . . . . ?
O1 N1 C2 C3 -167.2(5) . . . . ?
O2 N1 C2 N3 -167.9(4) . . . . ?
O2 N1 C2 C3 14.0(7) . . . . ?
O3 N2 C3 C2 -95.6(6) . . . . ?
O3 N2 C3 C4 86.4(6) . . . . ?
O4 N2 C3 C2 85.1(6) . . . . ?
O4 N2 C3 C4 -92.9(6) . . . . ?
O5 N8 C6 N5 2.9(7) . . . . ?
O5 N8 C6 N7 -177.9(5) . . . . ?
O6 N8 C6 N5 -177.4(4) . . . . ?
O6 N8 C6 N7 1.8(7) . . . . ?
N1 C2 C3 N2 -1.1(8) . . . . ?
N1 C2 C3 C4 177.3(4) . . . . ?
N2 C3 C4 N4 179.7(4) . . . . ?
N2 C3 C4 C5 -0.7(7) . . . . ?
N3 N4 C4 C3 -1.1(5) . . . . ?
N3 N4 C4 C5 179.3(4) . . . . ?
N3 C2 C3 N2 -179.5(4) . . . . ?
N3 C2 C3 C4 -1.1(5) . . . . ?
N4 N3 C2 N1 -178.0(4) . . . . ?
N4 N3 C2 C3 0.5(5) . . . . ?
N4 C4 C5 N5 169.4(4) . . . . ?
N4 C4 C5 N6 -11.3(7) . . . . ?
N6 N7 C6 N5 0.0(5) . . . . ?
N6 N7 C6 N8 -179.1(4) . . . . ?
N7 N6 C5 N5 0.3(5) . . . . ?
N7 N6 C5 C4 -179.1(4) . . . . ?
C1 N3 N4 C4 -180.0(4) . . . . ?
C1 N3 C2 N1 2.4(7) . . . . ?
C1 N3 C2 C3 -179.1(4) . . . . ?
C2 N3 N4 C4 0.4(5) . . . . ?
C2 C3 C4 N4 1.4(5) . . . . ?
C2 C3 C4 C5 -179.1(4) . . . . ?
C3 C4 C5 N5 -10.1(7) . . . . ?
C3 C4 C5 N6 169.2(4) . . . . ?
C5 N5 C6 N7 0.1(5) . . . . ?
C5 N5 C6 N8 179.3(4) . . . . ?
C5 N6 N7 C6 -0.2(5) . . . . ?
C6 N5 C5 N6 -0.2(5) . . . . ?
C6 N5 C5 C4 179.2(4) . . . . ?
C7 N6 N7 C6 -179.6(4) . . . . ?
C7 N6 C5 N5 179.6(4) . . . . ?
C7 N6 C5 C4 0.2(7) . . . . ?
